data_7055299
loop_
_publ_author_name
'Yousef Ebrahimipour, S.'
'Sheikhshoaie, Iran'
'Simpson, Jim'
'Ebrahimnejad, Hadi'
'Dusek, Michal'
'Kharazmi, Nima'
'Eigner, Vaclav'

_publ_section_title
;
 Antimicrobial activity of aroylhydrazone-based oxido vanadium(v)
 complexes: in vitro and in silico studies
;
_journal_issue 3
_journal_name_full 'New J. Chem.'
_journal_page_first 2401
_journal_paper_doi 10.1039/C5NJ02594J
_journal_volume 40
_journal_year 2016
_chemical_formula_moiety 'C20 H17 N2 O4 V1'
_chemical_formula_sum 'C20 H17 N2 O4 V'
_chemical_formula_weight 400.3
_chemical_name_systematic ' ?'
_space_group_IT_number 14
_symmetry_cell_setting monoclinic
_symmetry_Int_Tables_number 14
_symmetry_space_group_name_Hall '-P 2ybc'
_symmetry_space_group_name_H-M 'P 1 21/c 1'
_audit_update_record
;
2015-08-26 deposited with the CCDC.
2016-01-08 downloaded from the CCDC.
;
_cell_angle_alpha 90
_cell_angle_beta 110.679(8)
_cell_angle_gamma 90
_cell_formula_units_Z 4
_cell_length_a 17.8457(18)
_cell_length_b 5.9203(5)
_cell_length_c 18.1622(13)
_cell_measurement_reflns_used 2246
_cell_measurement_temperature 120.00(10)
_cell_measurement_theta_max 66.57
_cell_measurement_theta_min 4.96
_cell_volume 1795.2(3)
_computing_cell_refinement
;
CrysAlisPro, Agilent Technologies,
Version 1.171.37.33a (release 28-03-2014 CrysAlis171 .NET)
(compiled Mar 28 2014,12:25:20)
;
_computing_data_collection
;
CrysAlisPro, Agilent Technologies,
Version 1.171.37.33a (release 28-03-2014 CrysAlis171 .NET)
(compiled Mar 28 2014,12:25:20)
;
_computing_data_reduction
;
CrysAlisPro, Agilent Technologies,
Version 1.171.37.33a (release 28-03-2014 CrysAlis171 .NET)
(compiled Mar 28 2014,12:25:20)
;
_computing_molecular_graphics 'Mercury (Macrae et al., 2008)'
_computing_publication_material
;
enCIFer (Allen <i>et al.</i>, 2004), PLATON (Spek, 2009),  
PublCIF (Westrip 2010), WINGX (Farrugia 2012)
;
_computing_structure_refinement '<i>Jana2006</i> (Petricek et al., 2014)'
_computing_structure_solution '<i>Superflip</i> (Palatinus et al., 2007).'
_diffrn_ambient_temperature 120
_diffrn_detector 'CCD plate'
_diffrn_detector_area_resol_mean 5.1873
_diffrn_measured_fraction_theta_full 0.98
_diffrn_measured_fraction_theta_max 0.97
_diffrn_measurement_device 'four-circle diffractometer'
_diffrn_measurement_device_type 'Xcalibur, Atlas, Gemini ultra'
_diffrn_measurement_method '\w scans'
_diffrn_radiation_monochromator mirror
_diffrn_radiation_probe x-ray
_diffrn_radiation_source 'X-ray tube'
_diffrn_radiation_type 'Cu K\a'
_diffrn_radiation_wavelength 1.54184
_diffrn_reflns_av_R_equivalents 0.0684
_diffrn_reflns_av_unetI/netI 0.0623
_diffrn_reflns_limit_h_max 20
_diffrn_reflns_limit_h_min -21
_diffrn_reflns_limit_k_max 6
_diffrn_reflns_limit_k_min -6
_diffrn_reflns_limit_l_max 21
_diffrn_reflns_limit_l_min -20
_diffrn_reflns_number 9573
_diffrn_reflns_theta_full 66.67
_diffrn_reflns_theta_max 67.22
_diffrn_reflns_theta_min 4.94
_diffrn_source 'sealed X-ray tube'
_exptl_absorpt_coefficient_mu 4.862
_exptl_absorpt_correction_T_max 0.86
_exptl_absorpt_correction_T_min 0.572
_exptl_absorpt_correction_type analytical
_exptl_absorpt_process_details
;
   CrysAlisPro, Agilent Technologies, Version 1.171.37.33a    
   Analytical numeric absorption correction based on crystal shape
;
_exptl_crystal_colour black
_exptl_crystal_density_diffrn 1.4811
_exptl_crystal_description prism
_exptl_crystal_F_000 824
_exptl_crystal_size_max 0.168
_exptl_crystal_size_mid 0.082
_exptl_crystal_size_min 0.033
_refine_diff_density_max 0.63
_refine_diff_density_min -0.37
_refine_ls_extinction_method none
_refine_ls_goodness_of_fit_gt 1.35
_refine_ls_goodness_of_fit_ref 1.28
_refine_ls_hydrogen_treatment constr
_refine_ls_number_constraints 68
_refine_ls_number_parameters 244
_refine_ls_number_reflns 3113
_refine_ls_number_restraints 0
_refine_ls_R_factor_all 0.0700
_refine_ls_R_factor_gt 0.0510
_refine_ls_shift/su_max 0.0135
_refine_ls_shift/su_mean 0.0005
_refine_ls_structure_factor_coef Fsqd
_refine_ls_weighting_details w=1/(\s^2^(I)+0.0016I^2^)
_refine_ls_weighting_scheme sigma
_refine_ls_wR_factor_gt 0.1177
_refine_ls_wR_factor_ref 0.1320
_reflns_number_gt 2288
_reflns_number_total 3113
_reflns_threshold_expression I>3\s(I)
_cod_data_source_file c5nj02594j2.cif
_cod_data_source_block I
_cod_depositor_comments
;
The following automatic conversions were performed:

'_diffrn_radiation_probe' value 'X-ray' changed to 'x-ray' according
to
/usr/data/users/saulius/crontab/automatic-downloads/rss-feeds/RSC/lib/dictionaries/cif_core.dic
dictionary named 'cif_core.dic' version 2.4.2 from 2011-04-26.

Automatic conversion script
Id: cif_fix_values 4268 2015-11-12 08:31:59Z antanas 

 Adding full bibliography for 7055298--7055301.cif.
;
_cod_original_sg_symbol_Hall '-P 2ycb'
_cod_original_formula_sum 'C20 H17 N2 O4 V1'
_cod_database_code 7055299

loop_
_space_group_symop_id
_space_group_symop_operation_xyz
1 x,y,z
2 -x,y+1/2,-z+1/2
3 -x,-y,-z
4 x,-y+1/2,z+1/2

loop_
_atom_site_label
_atom_site_type_symbol
_atom_site_fract_x
_atom_site_fract_y
_atom_site_fract_z
_atom_site_adp_type
_atom_site_U_iso_or_equiv
_atom_site_site_symmetry_multiplicity
_atom_site_occupancy
_atom_site_calc_flag
V1 V 0.65627(4) 0.29105(11) 0.01709(3) Uani 0.0249(2) 4 1 d
O1v O 0.61958(15) 0.4236(5) 0.07206(15) Uani 0.0329(10) 4 1 d
O1 O 0.70530(14) 0.0388(4) 0.07479(13) Uani 0.0262(9) 4 1 d
O2 O 0.66266(15) 0.5158(5) -0.05722(14) Uani 0.0296(9) 4 1 d
O3 O 0.57897(15) 0.1522(5) -0.05669(15) Uani 0.0332(10) 4 1 d
N1 N 0.77330(17) 0.4177(5) 0.06205(16) Uani 0.0239(10) 4 1 d
N2 N 0.79039(18) 0.6025(5) 0.02328(16) Uani 0.0256(10) 4 1 d
C1 C 0.8252(2) 0.1682(6) 0.17364(19) Uani 0.0236(12) 4 1 d
C2 C 0.7638(2) 0.0138(6) 0.14454(19) Uani 0.0240(12) 4 1 d
C3 C 0.7618(2) -0.1850(7) 0.1876(2) Uani 0.0277(13) 4 1 d
C4 C 0.8193(2) -0.2208(6) 0.2594(2) Uani 0.0267(13) 4 1 d
C5 C 0.9409(2) -0.0991(7) 0.3687(2) Uani 0.0289(13) 4 1 d
C6 C 1.0008(2) 0.0521(7) 0.4010(2) Uani 0.0302(13) 4 1 d
C7 C 1.0052(2) 0.2479(7) 0.3591(2) Uani 0.0293(13) 4 1 d
C8 C 0.9496(2) 0.2881(7) 0.2852(2) Uani 0.0264(12) 4 1 d
C9 C 0.8869(2) 0.1341(6) 0.24997(19) Uani 0.0239(12) 4 1 d
C10 C 0.8828(2) -0.0639(6) 0.29271(20) Uani 0.0252(12) 4 1 d
C11 C 0.8298(2) 0.3595(6) 0.12687(19) Uani 0.0240(12) 4 1 d
C12 C 0.7266(2) 0.6421(6) -0.03890(19) Uani 0.0249(12) 4 1 d
C13 C 0.7269(2) 0.8354(6) -0.0897(2) Uani 0.0261(12) 4 1 d
C14 C 0.6646(2) 0.8610(7) -0.1622(2) Uani 0.0288(13) 4 1 d
C15 C 0.6637(2) 1.0462(7) -0.2090(2) Uani 0.0346(14) 4 1 d
C16 C 0.7238(2) 1.2053(7) -0.1851(2) Uani 0.0325(14) 4 1 d
C17 C 0.7862(2) 1.1813(7) -0.1132(2) Uani 0.0303(13) 4 1 d
C18 C 0.7877(2) 0.9960(7) -0.0660(2) Uani 0.0280(13) 4 1 d
C19 C 0.4957(3) 0.1761(10) -0.0923(3) Uani 0.061(2) 4 1 d
C20 C 0.4619(3) 0.0025(10) -0.1535(3) Uani 0.0539(19) 4 1 d
H1c3 H 0.719832 -0.293889 0.166107 Uiso 0.0332 4 1 d
H1c4 H 0.817067 -0.354963 0.288195 Uiso 0.032 4 1 d
H1c5 H 0.937885 -0.231996 0.397807 Uiso 0.0347 4 1 d
H1c6 H 1.039901 0.025191 0.452284 Uiso 0.0362 4 1 d
H1c7 H 1.047435 0.354887 0.382138 Uiso 0.0352 4 1 d
H1c8 H 0.953631 0.422764 0.257378 Uiso 0.0316 4 1 d
H1c11 H 0.877496 0.449908 0.144637 Uiso 0.0288 4 1 d
H1c14 H 0.622703 0.750318 -0.179475 Uiso 0.0345 4 1 d
H1c15 H 0.620727 1.064081 -0.258589 Uiso 0.0415 4 1 d
H1c16 H 0.722707 1.332987 -0.218028 Uiso 0.039 4 1 d
H1c17 H 0.828053 1.292321 -0.09645 Uiso 0.0364 4 1 d
H1c18 H 0.83087 0.978472 -0.016583 Uiso 0.0336 4 1 d
H1c19 H 0.483532 0.323458 -0.115522 Uiso 0.0729 4 1 d
H2c19 H 0.471357 0.163608 -0.053086 Uiso 0.0729 4 1 d
H1c20 H 0.405302 0.026079 -0.178184 Uiso 0.0647 4 1 d
H2c20 H 0.486953 0.013291 -0.192267 Uiso 0.0647 4 1 d
H3c20 H 0.471542 -0.144646 -0.129797 Uiso 0.0647 4 1 d

loop_
_atom_site_aniso_label
_atom_site_aniso_type_symbol
_atom_site_aniso_U_11
_atom_site_aniso_U_22
_atom_site_aniso_U_33
_atom_site_aniso_U_12
_atom_site_aniso_U_13
_atom_site_aniso_U_23
V1 V 0.0258(3) 0.0288(3) 0.0192(3) -0.0016(3) 0.0069(2) -0.0016(3)
O1v O 0.0384(15) 0.0324(15) 0.0322(14) 0.0013(12) 0.0177(12) -0.0009(11)
O1 O 0.0307(13) 0.0283(14) 0.0185(12) -0.0046(11) 0.0075(10) -0.0022(10)
O2 O 0.0307(13) 0.0351(15) 0.0206(12) -0.0004(11) 0.0062(10) 0.0017(11)
O3 O 0.0314(14) 0.0380(16) 0.0263(13) -0.0008(12) 0.0052(11) -0.0009(11)
N1 N 0.0276(16) 0.0263(16) 0.0184(14) -0.0030(12) 0.0088(12) 0.0008(12)
N2 N 0.0296(16) 0.0280(16) 0.0198(15) -0.0002(13) 0.0095(12) 0.0052(12)
C1 C 0.0267(18) 0.0262(19) 0.0193(17) 0.0031(15) 0.0097(14) 0.0001(14)
C2 C 0.0277(18) 0.0286(19) 0.0172(17) 0.0043(15) 0.0098(14) 0.0003(14)
C3 C 0.0314(19) 0.030(2) 0.0244(18) -0.0026(16) 0.0135(15) -0.0020(15)
C4 C 0.036(2) 0.0263(19) 0.0221(18) 0.0002(16) 0.0158(15) -0.0004(15)
C5 C 0.035(2) 0.036(2) 0.0191(17) 0.0060(17) 0.0127(15) 0.0061(15)
C6 C 0.031(2) 0.042(2) 0.0180(17) 0.0051(17) 0.0093(15) 0.0007(16)
C7 C 0.0256(18) 0.040(2) 0.0208(18) 0.0003(16) 0.0066(15) -0.0020(15)
C8 C 0.0279(18) 0.0311(19) 0.0209(17) 0.0025(16) 0.0096(14) 0.0029(15)
C9 C 0.0266(18) 0.0274(19) 0.0194(17) 0.0032(15) 0.0102(14) 0.0001(14)
C10 C 0.0303(19) 0.030(2) 0.0187(17) 0.0052(15) 0.0123(14) 0.0018(14)
C11 C 0.0261(18) 0.0288(19) 0.0183(17) -0.0020(15) 0.0093(14) -0.0015(14)
C12 C 0.0270(18) 0.033(2) 0.0160(16) 0.0009(15) 0.0097(14) -0.0017(14)
C13 C 0.0301(19) 0.033(2) 0.0180(17) 0.0063(16) 0.0118(14) 0.0023(15)
C14 C 0.0294(19) 0.038(2) 0.0202(17) 0.0019(16) 0.0106(15) 0.0017(16)
C15 C 0.036(2) 0.044(2) 0.0220(19) 0.0103(18) 0.0087(16) 0.0065(17)
C16 C 0.042(2) 0.037(2) 0.0236(19) 0.0125(18) 0.0186(17) 0.0116(16)
C17 C 0.039(2) 0.032(2) 0.0225(18) 0.0029(17) 0.0143(16) -0.0016(15)
C18 C 0.0317(19) 0.034(2) 0.0179(17) 0.0034(16) 0.0084(15) 0.0001(15)
C19 C 0.036(2) 0.076(4) 0.059(3) 0.000(2) 0.003(2) -0.021(3)
C20 C 0.036(2) 0.083(4) 0.037(2) -0.010(2) 0.0063(19) -0.008(3)

loop_
_atom_type_symbol
_atom_type_scat_dispersion_real
_atom_type_scat_dispersion_imag
_atom_type_scat_source
C 0.0181 0.0091 'International Tables Vol C tables 4.2.6.8 and 6.1.1.1'
H 0.0000 0.0000 'International Tables Vol C tables 4.2.6.8 and 6.1.1.1'
N 0.0311 0.0180 'International Tables Vol C tables 4.2.6.8 and 6.1.1.1'
O 0.0492 0.0322 'International Tables Vol C tables 4.2.6.8 and 6.1.1.1'
V 0.0687 2.1097 'International Tables Vol C tables 4.2.6.8 and 6.1.1.1'

loop_
_geom_angle_atom_site_label_1
_geom_angle_atom_site_label_2
_geom_angle_atom_site_label_3
_geom_angle
O1v V1 O1 105.10(13)
O1v V1 O2 103.85(13)
O1v V1 O3 109.02(14)
O1v V1 N1 98.88(13)
O1 V1 O2 144.89(13)
O1 V1 O3 98.11(12)
O1 V1 N1 82.03(11)
O2 V1 O3 90.79(12)
O2 V1 N1 74.24(11)
O3 V1 N1 150.89(14)
V1 O1 C2 132.8(2)
V1 O2 C12 118.7(2)
V1 O3 C19 136.5(3)
V1 N1 N2 116.78(18)
V1 N1 C11 127.4(3)
N2 N1 C11 115.4(3)
N1 N2 C12 107.3(3)
C2 C1 C9 120.4(3)
C2 C1 C11 119.9(3)
C9 C1 C11 119.6(3)
O1 C2 C1 122.6(3)
O1 C2 C3 116.8(3)
C1 C2 C3 120.6(3)
C2 C3 C4 119.9(3)
C2 C3 H1c3 120.05
C4 C3 H1c3 120.05
C3 C4 C10 121.6(4)
C3 C4 H1c4 119.21
C10 C4 H1c4 119.22
C6 C5 C10 121.1(4)
C6 C5 H1c5 119.45
C10 C5 H1c5 119.45
C5 C6 C7 119.8(3)
C5 C6 H1c6 120.11
C7 C6 H1c6 120.11
C6 C7 C8 120.7(3)
C6 C7 H1c7 119.64
C8 C7 H1c7 119.64
C7 C8 C9 120.9(4)
C7 C8 H1c8 119.57
C9 C8 H1c8 119.57
C1 C9 C8 123.9(3)
C1 C9 C10 118.0(3)
C8 C9 C10 118.1(3)
C4 C10 C5 121.1(3)
C4 C10 C9 119.5(3)
C5 C10 C9 119.4(3)
N1 C11 C1 123.9(3)
N1 C11 H1c11 118.03
C1 C11 H1c11 118.03
O2 C12 N2 122.1(3)
O2 C12 C13 118.8(3)
N2 C12 C13 119.0(3)
C12 C13 C14 119.8(3)
C12 C13 C18 120.8(3)
C14 C13 C18 119.4(3)
C13 C14 C15 119.8(3)
C13 C14 H1c14 120.11
C15 C14 H1c14 120.1
C14 C15 C16 120.6(3)
C14 C15 H1c15 119.72
C16 C15 H1c15 119.72
C15 C16 C17 120.2(4)
C15 C16 H1c16 119.92
C17 C16 H1c16 119.92
C16 C17 C18 119.7(4)
C16 C17 H1c17 120.18
C18 C17 H1c17 120.17
C13 C18 C17 120.4(3)
C13 C18 H1c18 119.78
C17 C18 H1c18 119.78
O3 C19 C20 111.2(4)
O3 C19 H1c19 109.47
O3 C19 H2c19 109.47
C20 C19 H1c19 109.47
C20 C19 H2c19 109.47
H1c19 C19 H2c19 107.67
C19 C20 H1c20 109.47
C19 C20 H2c20 109.47
C19 C20 H3c20 109.47
H1c20 C20 H2c20 109.47
H1c20 C20 H3c20 109.47
H2c20 C20 H3c20 109.47

loop_
_geom_bond_atom_site_label_1
_geom_bond_atom_site_label_2
_geom_bond_distance
V1 O1v 1.582(3)
V1 O1 1.856(2)
V1 O2 1.927(3)
V1 O3 1.752(2)
V1 N1 2.094(3)
O1 C2 1.335(4)
O2 C12 1.306(4)
O3 C19 1.402(5)
N1 N2 1.392(4)
N1 C11 1.297(4)
N2 C12 1.311(4)
C1 C2 1.381(5)
C1 C9 1.448(4)
C1 C11 1.435(5)
C2 C3 1.421(5)
C3 C4 1.362(4)
C3 H1c3 0.96
C4 C10 1.424(5)
C4 H1c4 0.96
C5 C6 1.357(5)
C5 C10 1.419(4)
C5 H1c5 0.96
C6 C7 1.404(6)
C6 H1c6 0.96
C7 C8 1.379(4)
C7 H1c7 0.96
C8 C9 1.409(5)
C8 H1c8 0.96
C9 C10 1.422(5)
C11 H1c11 0.96
C12 C13 1.472(5)
C13 C14 1.400(4)
C13 C18 1.391(5)
C14 C15 1.384(6)
C14 H1c14 0.96
C15 C16 1.378(6)
C15 H1c15 0.96
C16 C17 1.392(5)
C16 H1c16 0.96
C17 C18 1.387(6)
C17 H1c17 0.96
C18 H1c18 0.96
C19 C20 1.477(7)
C19 H1c19 0.96
C19 H2c19 0.96
C20 H1c20 0.96
C20 H2c20 0.96
C20 H3c20 0.96
